data_7051250
loop_
_publ_author_name
'Wickens, Joanna'
'Dryfe, Robert A. W.'
'Mair, Francis S.'
'Pritchard, Robin G.'
'Hayes, Roy'
'Arrigan, Damien W. M.'

_publ_section_title
;
 Calixarene-facilitated transfer of alkali metal ions across the
 polarised liquid--liquid interface
;
_journal_issue 3
_journal_name_full 'New Journal of Chemistry'
_journal_page_first 149
_journal_paper_doi 10.1039/a908257c
_journal_volume 24
_journal_year 2000
_chemical_formula_sum 'C86 H105 B Na O13'
_chemical_formula_weight 1380.50
_chemical_name_systematic
; 
 ? 
;
_space_group_IT_number 14
_symmetry_cell_setting monoclinic
_symmetry_space_group_name_Hall '-P 2yn'
_symmetry_space_group_name_H-M 'P 1 21/n 1'
_atom_sites_solution_hydrogens geom
_atom_sites_solution_primary direct
_atom_sites_solution_secondary difmap
_audit_creation_method SHELXL-97
_cell_angle_alpha 90.00
_cell_angle_beta 109.52(1)
_cell_angle_gamma 90.00
_cell_formula_units_Z 4
_cell_length_a 16.500(1)
_cell_length_b 28.983(3)
_cell_length_c 17.292(2)
_cell_measurement_temperature 203(2)
_cell_volume 7794.1(14)
_computing_cell_refinement 'CAD4 Express (Enraf Nonius, 1992)'
_computing_data_collection 'CAD4 Express (Enraf Nonius, 1992)'
_computing_data_reduction 'PROFIT (Streltsov & Zavodnik, 1989)'
_computing_structure_refinement 'SHELXL-97 (Sheldrick, 1997)'
_computing_structure_solution 'SHELXS-97 (Sheldrick, 1990)'
_diffrn_ambient_temperature 203(2)
_diffrn_measured_fraction_theta_full 0.976
_diffrn_measured_fraction_theta_max 0.976
_diffrn_measurement_device 'Enraf Nonius CAD4'
_diffrn_measurement_method 'non-profiled omega/2theta scans'
_diffrn_radiation_detector 'scintillation LiI'
_diffrn_radiation_detector_dtime 1.195
_diffrn_radiation_monochromator graphite
_diffrn_radiation_source 'fine-focus sealed tube'
_diffrn_radiation_type MoK\a
_diffrn_radiation_wavelength 0.71073
_diffrn_reflns_av_R_equivalents 0.0341
_diffrn_reflns_av_sigmaI/netI 0.1598
_diffrn_reflns_limit_h_max 19
_diffrn_reflns_limit_h_min 0
_diffrn_reflns_limit_k_max 34
_diffrn_reflns_limit_k_min 0
_diffrn_reflns_limit_l_max 19
_diffrn_reflns_limit_l_min -20
_diffrn_reflns_number 14179
_diffrn_reflns_theta_full 24.98
_diffrn_reflns_theta_max 24.98
_diffrn_reflns_theta_min 1.48
_diffrn_standards_decay_% -1
_diffrn_standards_interval_count 196
_diffrn_standards_interval_time 24
_diffrn_standards_number 3
_exptl_absorpt_coefficient_mu 0.082
_exptl_absorpt_correction_T_max 0.9878
_exptl_absorpt_correction_T_min 0.9718
_exptl_absorpt_correction_type psi-scan
_exptl_crystal_colour colourless
_exptl_crystal_density_diffrn 1.176
_exptl_crystal_density_method 'not measured'
_exptl_crystal_description plate
_exptl_crystal_F_000 2964
_exptl_crystal_size_max 0.35
_exptl_crystal_size_mid 0.35
_exptl_crystal_size_min 0.15
_refine_diff_density_max 0.230
_refine_diff_density_min -0.237
_refine_diff_density_rms 0.046
_refine_ls_extinction_method none
_refine_ls_goodness_of_fit_ref 0.935
_refine_ls_hydrogen_treatment mixed
_refine_ls_matrix_type full
_refine_ls_number_parameters 954
_refine_ls_number_reflns 13674
_refine_ls_number_restraints 10
_refine_ls_restrained_S_all 0.936
_refine_ls_R_factor_all 0.2020
_refine_ls_R_factor_gt 0.0799
_refine_ls_shift/su_max 0.017
_refine_ls_shift/su_mean 0.001
_refine_ls_structure_factor_coef Fsqd
_refine_ls_weighting_details 'w=1/[\s^2^(Fo^2^)+(0.0520P)^2^+0.0000P] where P=(Fo^2^+2Fc^2^)/3'
_refine_ls_weighting_scheme calc
_refine_ls_wR_factor_gt 0.1277
_refine_ls_wR_factor_ref 0.1631
_reflns_number_gt 5390
_reflns_number_total 13674
_reflns_threshold_expression >2sigma(I)
_cod_data_source_file a908257c.txt
_cod_data_source_block w2
_cod_depositor_comments
;
The following automatic conversions were performed:

'_refine_ls_weighting_scheme' value 'calc
w=1/[\s^2^(Fo^2^)+(0.0520P)^2^+0.0000P] where P=(Fo^2^+2Fc^2^)/3' was
changed to 'calc'. New tag '_refine_ls_weighting_details' was
created. The value of the new tag was set to
'w=1/[\s^2^(Fo^2^)+(0.0520P)^2^+0.0000P] where P=(Fo^2^+2Fc^2^)/3'.

Automatic conversion script
Id: cif_fix_values 3143 2015-03-26 13:38:13Z robertas 
;
_cod_original_sg_symbol_H-M 'P 21/n'
_cod_database_code 7051250
_diffrn_standards_decay_corr_max 1.037
_diffrn_standards_decay_corr_min 0.998

loop_
_symmetry_equiv_pos_as_xyz
'x, y, z'
'-x+1/2, y+1/2, -z+1/2'
'-x, -y, -z'
'x-1/2, -y-1/2, z-1/2'

loop_
_atom_site_label
_atom_site_type_symbol
_atom_site_fract_x
_atom_site_fract_y
_atom_site_fract_z
_atom_site_U_iso_or_equiv
_atom_site_adp_type
_atom_site_occupancy
_atom_site_calc_flag
_atom_site_refinement_flags
_atom_site_disorder_assembly
_atom_site_disorder_group
Na1 Na 0.66402(10) 0.63179(5) 0.74723(10) 0.0398(4) Uani 1 d . . .
O1 O 0.61754(17) 0.55503(9) 0.69359(16) 0.0358(7) Uani 1 d . . .
O2 O 0.61174(17) 0.64937(9) 0.60179(16) 0.0350(7) Uani 1 d . . .
O3 O 0.77972(17) 0.68232(9) 0.74497(16) 0.0342(7) Uani 1 d . . .
O4 O 0.78375(17) 0.58766(9) 0.83438(16) 0.0351(7) Uani 1 d . . .
O5 O 0.58263(19) 0.59056(11) 0.82258(19) 0.0486(9) Uani 1 d . . .
O6 O 0.4963(2) 0.64663(11) 0.6803(2) 0.0572(10) Uani 1 d . . .
O7 O 0.6313(2) 0.71636(12) 0.7501(2) 0.0658(11) Uani 1 d . . .
O8 O 0.7209(2) 0.65767(11) 0.8982(2) 0.0553(9) Uani 1 d . . .
O9 O 0.44854(18) 0.56189(10) 0.77261(18) 0.0450(8) Uani 1 d . . .
O10 O 0.4397(2) 0.71351(11) 0.62243(19) 0.0541(9) Uani 1 d . . .
O11 O 0.7011(2) 0.76957(13) 0.8422(2) 0.0836(13) Uani 1 d D . .
O12 O 0.7351(2) 0.61690(12) 1.01129(19) 0.0643(10) Uani 1 d . . .
C1 C 0.8381(3) 0.51634(14) 0.8017(2) 0.0327(11) Uani 1 d . . .
C2 C 0.7516(3) 0.49283(14) 0.7814(2) 0.0379(11) Uani 1 d . . .
H2A H 0.7595 0.4615 0.8040 0.045 Uiso 1 calc R . .
H2B H 0.7155 0.5099 0.8064 0.045 Uiso 1 calc R . .
C3 C 0.7075(3) 0.49072(14) 0.6894(3) 0.0343(11) Uani 1 d . . .
C4 C 0.7322(3) 0.45863(15) 0.6443(3) 0.0407(12) Uani 1 d . . .
H4 H 0.7706 0.4354 0.6722 0.049 Uiso 1 calc R . .
C5 C 0.7037(3) 0.45858(15) 0.5598(3) 0.0420(12) Uani 1 d . . .
C6 C 0.6468(3) 0.49309(15) 0.5202(3) 0.0407(12) Uani 1 d . . .
H6 H 0.6277 0.4944 0.4626 0.049 Uiso 1 calc R . .
C7 C 0.6173(3) 0.52580(15) 0.5632(3) 0.0359(11) Uani 1 d . . .
C8 C 0.5599(3) 0.56463(15) 0.5163(3) 0.0416(12) Uani 1 d . . .
H8A H 0.5157 0.5520 0.4678 0.050 Uiso 1 calc R . .
H8B H 0.5309 0.5791 0.5512 0.050 Uiso 1 calc R . .
C9 C 0.6119(3) 0.60044(15) 0.4901(3) 0.0358(11) Uani 1 d . . .
C10 C 0.6346(3) 0.59403(16) 0.4213(3) 0.0441(12) Uani 1 d . . .
H10 H 0.6142 0.5677 0.3890 0.053 Uiso 1 calc R . .
C11 C 0.6860(3) 0.62446(16) 0.3974(3) 0.0407(12) Uani 1 d . . .
C12 C 0.7181(3) 0.66169(16) 0.4495(3) 0.0410(12) Uani 1 d . . .
H12 H 0.7549 0.6825 0.4360 0.049 Uiso 1 calc R . .
C13 C 0.6986(3) 0.66955(14) 0.5196(3) 0.0338(11) Uani 1 d . . .
C14 C 0.7422(3) 0.70833(14) 0.5767(3) 0.0360(11) Uani 1 d . . .
H14A H 0.7478 0.7352 0.5445 0.043 Uiso 1 calc R . .
H14B H 0.7071 0.7172 0.6102 0.043 Uiso 1 calc R . .
C15 C 0.8301(3) 0.69333(14) 0.6319(3) 0.0339(11) Uani 1 d . . .
C16 C 0.8981(3) 0.69312(14) 0.6026(3) 0.0374(11) Uani 1 d . . .
H16 H 0.8891 0.7040 0.5492 0.045 Uiso 1 calc R . .
C17 C 0.9795(3) 0.67753(14) 0.6488(3) 0.0381(11) Uani 1 d . . .
C18 C 0.9901(3) 0.66068(14) 0.7263(3) 0.0392(11) Uani 1 d . . .
H18 H 1.0443 0.6493 0.7582 0.047 Uiso 1 calc R . .
C19 C 0.9239(3) 0.65991(14) 0.7588(3) 0.0362(11) Uani 1 d . . .
C20 C 0.9365(3) 0.63701(14) 0.8409(2) 0.0383(11) Uani 1 d . . .
H20A H 0.8941 0.6489 0.8642 0.046 Uiso 1 calc R . .
H20B H 0.9940 0.6442 0.8791 0.046 Uiso 1 calc R . .
C21 C 0.9263(3) 0.58513(15) 0.8298(2) 0.0351(11) Uani 1 d . . .
C22 C 0.9935(3) 0.55924(16) 0.8213(3) 0.0403(12) Uani 1 d . . .
H22 H 1.0461 0.5740 0.8281 0.048 Uiso 1 calc R . .
C23 C 0.9866(3) 0.51252(15) 0.8033(3) 0.0393(12) Uani 1 d . . .
C24 C 0.9084(3) 0.49216(14) 0.7945(2) 0.0366(11) Uani 1 d . . .
H24 H 0.9021 0.4604 0.7829 0.044 Uiso 1 calc R . .
C25 C 0.6476(3) 0.52372(14) 0.6485(3) 0.0309(10) Uani 1 d . . .
C26 C 0.6416(3) 0.63959(15) 0.5368(2) 0.0341(11) Uani 1 d . . .
C27 C 0.8452(3) 0.67829(14) 0.7108(3) 0.0336(11) Uani 1 d . . .
C28 C 0.8506(3) 0.56251(15) 0.8213(2) 0.0347(11) Uani 1 d . . .
C29 C 0.5446(3) 0.53739(15) 0.7102(3) 0.0417(12) Uani 1 d . . .
H29A H 0.5550 0.5054 0.7292 0.050 Uiso 1 calc R . .
H29B H 0.4941 0.5380 0.6602 0.050 Uiso 1 calc R . .
C30 C 0.5285(3) 0.56665(16) 0.7750(3) 0.0389(12) Uani 1 d . . .
C31 C 0.4226(3) 0.58907(19) 0.8309(3) 0.0577(15) Uani 1 d . . .
H31A H 0.4479 0.6200 0.8361 0.069 Uiso 1 calc R . .
H31B H 0.4423 0.5743 0.8850 0.069 Uiso 1 calc R . .
C32 C 0.3283(3) 0.5921(2) 0.8003(3) 0.0764(18) Uani 1 d . . .
H32A H 0.3092 0.6103 0.8380 0.115 Uiso 1 calc R . .
H32B H 0.3039 0.5614 0.7959 0.115 Uiso 1 calc R . .
H32C H 0.3094 0.6067 0.7467 0.115 Uiso 1 calc R . .
C33 C 0.5418(3) 0.68078(15) 0.5761(3) 0.0433(12) Uani 1 d . . .
H33A H 0.5046 0.6732 0.5203 0.052 Uiso 1 calc R . .
H33B H 0.5633 0.7123 0.5760 0.052 Uiso 1 calc R . .
C34 C 0.4921(3) 0.67763(17) 0.6335(3) 0.0434(12) Uani 1 d . . .
C35 C 0.3862(3) 0.71512(19) 0.6741(3) 0.0684(16) Uani 1 d . . .
H35A H 0.4222 0.7154 0.7321 0.082 Uiso 1 calc R . .
H35B H 0.3486 0.6880 0.6641 0.082 Uiso 1 calc R . .
C36 C 0.3347(4) 0.7573(2) 0.6535(4) 0.123(3) Uani 1 d . . .
H36A H 0.2982 0.7594 0.6872 0.184 Uiso 1 calc R . .
H36B H 0.2993 0.7566 0.5961 0.184 Uiso 1 calc R . .
H36C H 0.3726 0.7839 0.6637 0.184 Uiso 1 calc R . .
C37 C 0.7833(3) 0.72487(15) 0.7869(3) 0.0456(13) Uani 1 d . . .
H37A H 0.8020 0.7496 0.7581 0.055 Uiso 1 calc R . .
H37B H 0.8245 0.7227 0.8427 0.055 Uiso 1 calc R . .
C38 C 0.6968(4) 0.73507(17) 0.7896(3) 0.0517(14) Uani 1 d . . .
C39 C 0.6216(7) 0.7735(5) 0.8737(7) 0.121(6) Uani 0.75(2) d PD A 1
H39A H 0.5908 0.7443 0.8706 0.145 Uiso 0.75(2) calc PR A 1
H39B H 0.6368 0.7866 0.9290 0.145 Uiso 0.75(2) calc PR A 1
C40 C 0.5772(9) 0.8053(5) 0.8108(7) 0.145(6) Uani 0.75(2) d PD A 1
H40A H 0.5219 0.8128 0.8159 0.217 Uiso 0.75(2) calc PR A 1
H40B H 0.5685 0.7915 0.7575 0.217 Uiso 0.75(2) calc PR A 1
H40C H 0.6110 0.8333 0.8162 0.217 Uiso 0.75(2) calc PR A 1
C39B C 0.6154(12) 0.7878(9) 0.8332(17) 0.038(9) Uiso 0.25(2) d PD A 2
C40B C 0.566(2) 0.7605(8) 0.8740(16) 0.060(9) Uiso 0.25(2) d PD A 2
C41 C 0.7842(3) 0.58286(16) 0.9159(3) 0.0456(12) Uani 1 d . . .
H41A H 0.8435 0.5801 0.9534 0.055 Uiso 1 calc R . .
H41B H 0.7531 0.5548 0.9208 0.055 Uiso 1 calc R . .
C42 C 0.7427(3) 0.62355(19) 0.9385(3) 0.0448(13) Uani 1 d . . .
C43 C 0.6921(4) 0.65235(19) 1.0423(3) 0.0707(17) Uani 1 d . . .
H43A H 0.6992 0.6823 1.0188 0.085 Uiso 1 calc R . .
H43B H 0.7184 0.6544 1.1020 0.085 Uiso 1 calc R . .
C44 C 0.6013(4) 0.6419(2) 1.0210(4) 0.101(2) Uani 1 d . . .
H44A H 0.5735 0.6660 1.0421 0.152 Uiso 1 calc R . .
H44B H 0.5944 0.6126 1.0449 0.152 Uiso 1 calc R . .
H44C H 0.5753 0.6403 0.9618 0.152 Uiso 1 calc R . .
C45 C 0.7354(3) 0.42192(18) 0.5116(3) 0.0559(14) Uani 1 d . . .
C46 C 0.6981(5) 0.3749(2) 0.5245(5) 0.095(3) Uani 0.844(9) d P B 1
H46A H 0.7134 0.3688 0.5828 0.142 Uiso 0.844(9) calc PR B 1
H46B H 0.7216 0.3508 0.4992 0.142 Uiso 0.844(9) calc PR B 1
H46C H 0.6360 0.3754 0.4995 0.142 Uiso 0.844(9) calc PR B 1
C47 C 0.8325(4) 0.4176(3) 0.5482(4) 0.076(3) Uani 0.844(9) d P B 1
H47A H 0.8484 0.4104 0.6062 0.115 Uiso 0.844(9) calc PR B 1
H47B H 0.8589 0.4465 0.5415 0.115 Uiso 0.844(9) calc PR B 1
H47C H 0.8520 0.3932 0.5205 0.115 Uiso 0.844(9) calc PR B 1
C48 C 0.7108(6) 0.4326(3) 0.4231(4) 0.113(4) Uani 0.844(9) d P B 1
H48A H 0.6489 0.4360 0.4000 0.169 Uiso 0.844(9) calc PR B 1
H48B H 0.7291 0.4076 0.3953 0.169 Uiso 0.844(9) calc PR B 1
H48C H 0.7384 0.4610 0.4158 0.169 Uiso 0.844(9) calc PR B 1
C46B C 0.794(3) 0.3876(13) 0.565(2) 0.060(12) Uiso 0.156(9) d P B 2
C47B C 0.776(3) 0.4506(15) 0.453(3) 0.086(15) Uiso 0.156(9) d P B 2
C48B C 0.651(2) 0.3951(11) 0.454(2) 0.042(10) Uiso 0.156(9) d P B 2
C49 C 0.7040(3) 0.61907(19) 0.3171(3) 0.0539(14) Uani 1 d . . .
C50 C 0.7968(4) 0.6306(2) 0.3286(4) 0.110(3) Uani 1 d . . .
H50A H 0.8099 0.6613 0.3516 0.165 Uiso 1 calc R . .
H50B H 0.8056 0.6295 0.2759 0.165 Uiso 1 calc R . .
H50C H 0.8343 0.6084 0.3655 0.165 Uiso 1 calc R . .
C51 C 0.6876(5) 0.5716(2) 0.2827(4) 0.129(3) Uani 1 d . . .
H51A H 0.6285 0.5631 0.2746 0.194 Uiso 1 calc R . .
H51B H 0.7261 0.5501 0.3205 0.194 Uiso 1 calc R . .
H51C H 0.6976 0.5707 0.2305 0.194 Uiso 1 calc R . .
C52 C 0.6491(4) 0.6540(3) 0.2576(3) 0.138(3) Uani 1 d . . .
H52A H 0.6607 0.6846 0.2815 0.207 Uiso 1 calc R . .
H52B H 0.5888 0.6466 0.2459 0.207 Uiso 1 calc R . .
H52C H 0.6624 0.6532 0.2070 0.207 Uiso 1 calc R . .
C53 C 1.0528(3) 0.68166(17) 0.6142(3) 0.0468(13) Uani 1 d . . .
C54 C 1.1305(3) 0.65312(18) 0.6622(3) 0.0674(16) Uani 1 d . . .
H54A H 1.1755 0.6567 0.6381 0.101 Uiso 1 calc R . .
H54B H 1.1143 0.6209 0.6605 0.101 Uiso 1 calc R . .
H54C H 1.1516 0.6636 0.7187 0.101 Uiso 1 calc R . .
C55 C 1.0793(3) 0.73219(18) 0.6177(4) 0.0783(18) Uani 1 d . . .
H55A H 1.1260 0.7355 0.5958 0.117 Uiso 1 calc R . .
H55B H 1.0981 0.7427 0.6742 0.117 Uiso 1 calc R . .
H55C H 1.0306 0.7505 0.5853 0.117 Uiso 1 calc R . .
C56 C 1.0244(3) 0.6653(2) 0.5254(3) 0.0741(18) Uani 1 d . . .
H56A H 1.0718 0.6682 0.5045 0.111 Uiso 1 calc R . .
H56B H 0.9765 0.6840 0.4925 0.111 Uiso 1 calc R . .
H56C H 1.0066 0.6333 0.5227 0.111 Uiso 1 calc R . .
C57 C 1.0636(3) 0.48513(17) 0.8010(3) 0.0512(13) Uani 1 d . . .
C58 C 1.1168(3) 0.47157(18) 0.8887(3) 0.0753(18) Uani 1 d . . .
H58A H 1.1662 0.4536 0.8881 0.113 Uiso 1 calc R . .
H58B H 1.0818 0.4533 0.9124 0.113 Uiso 1 calc R . .
H58C H 1.1363 0.4992 0.9213 0.113 Uiso 1 calc R . .
C59 C 1.1210(3) 0.51287(19) 0.7659(3) 0.0756(18) Uani 1 d . . .
H59A H 1.1694 0.4941 0.7654 0.113 Uiso 1 calc R . .
H59B H 1.1418 0.5400 0.7996 0.113 Uiso 1 calc R . .
H59C H 1.0885 0.5223 0.7104 0.113 Uiso 1 calc R . .
C60 C 1.0358(3) 0.44080(18) 0.7515(4) 0.090(2) Uani 1 d . . .
H60A H 1.0863 0.4237 0.7514 0.136 Uiso 1 calc R . .
H60B H 1.0013 0.4484 0.6956 0.136 Uiso 1 calc R . .
H60C H 1.0022 0.4221 0.7761 0.136 Uiso 1 calc R . .
B1 B 0.2936(4) 0.63514(19) 1.0816(3) 0.0466(15) Uani 1 d . . .
C61 C 0.3348(3) 0.58621(16) 1.0672(3) 0.0482(13) Uani 1 d . . .
C62 C 0.4133(3) 0.56863(18) 1.1195(3) 0.0609(15) Uani 1 d . . .
H62 H 0.4424 0.5849 1.1679 0.073 Uiso 1 calc R . .
C63 C 0.4494(4) 0.5286(2) 1.1031(4) 0.0763(18) Uani 1 d . . .
H63 H 0.5021 0.5182 1.1401 0.092 Uiso 1 calc R . .
C64 C 0.4093(4) 0.50377(19) 1.0332(4) 0.0712(17) Uani 1 d . . .
H64 H 0.4333 0.4761 1.0226 0.085 Uiso 1 calc R . .
C65 C 0.3335(4) 0.52005(19) 0.9791(4) 0.0690(16) Uani 1 d . . .
H65 H 0.3054 0.5037 0.9305 0.083 Uiso 1 calc R . .
C66 C 0.2987(3) 0.56031(18) 0.9960(3) 0.0590(14) Uani 1 d . . .
H66 H 0.2474 0.5710 0.9572 0.071 Uiso 1 calc R . .
C67 C 0.2939(3) 0.66785(16) 1.0034(3) 0.0478(13) Uani 1 d . . .
C68 C 0.3693(3) 0.67611(17) 0.9880(3) 0.0569(14) Uani 1 d . . .
H68 H 0.4202 0.6627 1.0229 0.068 Uiso 1 calc R . .
C69 C 0.3736(4) 0.7033(2) 0.9233(4) 0.0723(17) Uani 1 d . . .
H69 H 0.4269 0.7083 0.9159 0.087 Uiso 1 calc R . .
C70 C 0.3007(5) 0.7227(2) 0.8704(4) 0.081(2) Uani 1 d . . .
H70 H 0.3030 0.7413 0.8266 0.098 Uiso 1 calc R . .
C71 C 0.2245(5) 0.71468(19) 0.8825(3) 0.0751(18) Uani 1 d . . .
H71 H 0.1737 0.7276 0.8465 0.090 Uiso 1 calc R . .
C72 C 0.2211(4) 0.68762(17) 0.9475(3) 0.0598(15) Uani 1 d . . .
H72 H 0.1674 0.6825 0.9539 0.072 Uiso 1 calc R . .
C73 C 0.1958(3) 0.63079(17) 1.0813(3) 0.0480(13) Uani 1 d . . .
C74 C 0.1406(3) 0.59338(17) 1.0547(3) 0.0494(13) Uani 1 d . . .
H74 H 0.1628 0.5663 1.0395 0.059 Uiso 1 calc R . .
C75 C 0.0551(3) 0.59378(19) 1.0495(3) 0.0568(14) Uani 1 d . . .
H75 H 0.0210 0.5674 1.0309 0.068 Uiso 1 calc R . .
C76 C 0.0200(3) 0.6322(2) 1.0710(3) 0.0666(16) Uani 1 d . . .
H76 H -0.0383 0.6328 1.0667 0.080 Uiso 1 calc R . .
C77 C 0.0719(4) 0.6701(2) 1.0994(3) 0.0736(17) Uani 1 d . . .
H77 H 0.0493 0.6968 1.1154 0.088 Uiso 1 calc R . .
C78 C 0.1565(4) 0.66881(18) 1.1041(3) 0.0660(16) Uani 1 d . . .
H78 H 0.1903 0.6951 1.1240 0.079 Uiso 1 calc R . .
C79 C 0.3529(3) 0.65707(17) 1.1694(3) 0.0481(13) Uani 1 d . . .
C80 C 0.4047(3) 0.69557(15) 1.1792(3) 0.0451(12) Uani 1 d . . .
H80 H 0.4047 0.7121 1.1324 0.054 Uiso 1 calc R . .
C81 C 0.4568(3) 0.71058(16) 1.2561(3) 0.0502(13) Uani 1 d . . .
H81 H 0.4909 0.7371 1.2603 0.060 Uiso 1 calc R . .
C82 C 0.4595(3) 0.68783(19) 1.3248(3) 0.0610(15) Uani 1 d . . .
H82 H 0.4959 0.6978 1.3764 0.073 Uiso 1 calc R . .
C83 C 0.4079(4) 0.6498(2) 1.3178(4) 0.0818(19) Uani 1 d . . .
H83 H 0.4084 0.6336 1.3651 0.098 Uiso 1 calc R . .
C84 C 0.3551(4) 0.63525(19) 1.2413(3) 0.0811(19) Uani 1 d . . .
H84 H 0.3194 0.6095 1.2380 0.097 Uiso 1 calc R . .
O85 O 0.8620(8) 0.5622(4) 0.5796(10) 0.284(6) Uani 1 d D . .
C86A C 0.897(2) 0.5444(9) 0.5147(16) 0.197(16) Uani 0.60(3) d PD C 1
H86A H 0.8517 0.5263 0.4753 0.236 Uiso 0.60(3) calc PR C 1
H86B H 0.9083 0.5712 0.4851 0.236 Uiso 0.60(3) calc PR C 1
C87A C 0.973(2) 0.5170(10) 0.5399(16) 0.46(8) Uani 0.60(3) d PD C 1
H87A H 0.9891 0.5092 0.4925 0.691 Uiso 0.60(3) calc PR C 1
H87B H 0.9622 0.4889 0.5655 0.691 Uiso 0.60(3) calc PR C 1
H87C H 1.0192 0.5341 0.5790 0.691 Uiso 0.60(3) calc PR C 1
C86B C 0.9492(18) 0.5376(17) 0.5847(17) 0.34(4) Uani 0.40(3) d PD C 2
H86C H 0.9985 0.5568 0.6151 0.403 Uiso 0.40(3) calc PR C 2
H86D H 0.9542 0.5078 0.6126 0.403 Uiso 0.40(3) calc PR C 2
C87B C 0.947(3) 0.5312(14) 0.501(3) 0.22(3) Uani 0.40(3) d PD C 2
H87D H 1.0007 0.5177 0.5011 0.328 Uiso 0.40(3) calc PR C 2
H87E H 0.9388 0.5608 0.4735 0.328 Uiso 0.40(3) calc PR C 2
H87F H 0.8997 0.5109 0.4727 0.328 Uiso 0.40(3) calc PR C 2

loop_
_atom_site_aniso_label
_atom_site_aniso_U_11
_atom_site_aniso_U_22
_atom_site_aniso_U_33
_atom_site_aniso_U_23
_atom_site_aniso_U_13
_atom_site_aniso_U_12
Na1 0.0411(11) 0.0376(10) 0.0405(10) -0.0014(8) 0.0132(9) -0.0015(9)
O1 0.0347(18) 0.0333(18) 0.0412(18) -0.0099(15) 0.0149(15) -0.0023(14)
O2 0.0327(18) 0.0349(18) 0.0389(18) 0.0021(14) 0.0140(15) 0.0078(14)
O3 0.0381(18) 0.0320(17) 0.0356(18) -0.0051(14) 0.0165(15) -0.0009(14)
O4 0.0360(18) 0.0392(18) 0.0322(18) 0.0000(14) 0.0141(15) 0.0036(15)
O5 0.040(2) 0.057(2) 0.048(2) -0.0105(18) 0.0132(17) -0.0040(18)
O6 0.063(2) 0.050(2) 0.071(2) 0.0186(19) 0.039(2) 0.0175(19)
O7 0.042(2) 0.069(3) 0.082(3) -0.028(2) 0.016(2) 0.005(2)
O8 0.082(3) 0.038(2) 0.056(2) -0.0015(18) 0.037(2) -0.0008(19)
O9 0.0342(19) 0.055(2) 0.050(2) -0.0047(17) 0.0196(17) 0.0023(16)
O10 0.050(2) 0.056(2) 0.066(2) 0.0088(18) 0.0328(19) 0.0192(18)
O11 0.066(3) 0.074(3) 0.123(3) -0.055(3) 0.048(3) -0.012(2)
O12 0.085(3) 0.079(3) 0.041(2) 0.0074(19) 0.037(2) 0.018(2)
C1 0.035(3) 0.032(3) 0.030(3) 0.004(2) 0.009(2) 0.001(2)
C2 0.039(3) 0.029(3) 0.041(3) 0.003(2) 0.008(2) 0.003(2)
C3 0.035(3) 0.029(3) 0.037(3) -0.001(2) 0.010(2) 0.001(2)
C4 0.033(3) 0.035(3) 0.051(3) -0.004(2) 0.010(2) 0.005(2)
C5 0.041(3) 0.042(3) 0.042(3) -0.014(2) 0.013(2) 0.000(2)
C6 0.036(3) 0.043(3) 0.038(3) -0.006(2) 0.006(2) 0.002(2)
C7 0.033(3) 0.031(3) 0.040(3) -0.003(2) 0.007(2) -0.003(2)
C8 0.036(3) 0.042(3) 0.042(3) -0.006(2) 0.006(2) -0.001(2)
C9 0.029(3) 0.036(3) 0.041(3) 0.007(2) 0.010(2) 0.015(2)
C10 0.047(3) 0.050(3) 0.033(3) 0.001(2) 0.011(2) 0.011(3)
C11 0.044(3) 0.046(3) 0.032(3) 0.007(2) 0.012(2) 0.016(3)
C12 0.037(3) 0.050(3) 0.040(3) 0.011(2) 0.018(2) 0.008(2)
C13 0.034(3) 0.034(3) 0.033(3) 0.003(2) 0.010(2) 0.009(2)
C14 0.039(3) 0.031(3) 0.041(3) 0.005(2) 0.018(2) 0.004(2)
C15 0.035(3) 0.031(3) 0.038(3) -0.001(2) 0.015(2) 0.000(2)
C16 0.042(3) 0.037(3) 0.035(3) 0.004(2) 0.015(2) -0.002(2)
C17 0.040(3) 0.034(3) 0.041(3) -0.004(2) 0.015(2) 0.001(2)
C18 0.030(3) 0.036(3) 0.050(3) 0.001(2) 0.012(2) 0.001(2)
C19 0.033(3) 0.037(3) 0.035(3) -0.003(2) 0.007(2) -0.002(2)
C20 0.033(3) 0.042(3) 0.037(3) -0.003(2) 0.008(2) -0.002(2)
C21 0.036(3) 0.043(3) 0.024(2) 0.001(2) 0.007(2) -0.002(2)
C22 0.023(3) 0.048(3) 0.046(3) 0.002(2) 0.005(2) -0.002(2)
C23 0.035(3) 0.039(3) 0.041(3) 0.008(2) 0.008(2) 0.005(2)
C24 0.042(3) 0.026(3) 0.039(3) 0.005(2) 0.010(2) 0.010(2)
C25 0.026(2) 0.023(2) 0.042(3) -0.007(2) 0.008(2) 0.002(2)
C26 0.037(3) 0.038(3) 0.029(3) 0.006(2) 0.012(2) 0.010(2)
C27 0.033(3) 0.030(3) 0.042(3) -0.012(2) 0.017(2) -0.008(2)
C28 0.033(3) 0.041(3) 0.030(3) 0.004(2) 0.010(2) 0.006(2)
C29 0.032(3) 0.043(3) 0.052(3) -0.003(2) 0.016(2) -0.002(2)
C30 0.038(3) 0.038(3) 0.043(3) 0.009(2) 0.015(3) 0.005(2)
C31 0.046(3) 0.080(4) 0.052(3) -0.005(3) 0.023(3) 0.004(3)
C32 0.053(4) 0.120(5) 0.062(4) -0.009(4) 0.025(3) 0.020(4)
C33 0.041(3) 0.045(3) 0.045(3) 0.002(2) 0.016(3) 0.011(2)
C34 0.040(3) 0.041(3) 0.049(3) -0.001(3) 0.014(3) 0.005(3)
C35 0.065(4) 0.079(4) 0.077(4) 0.006(3) 0.044(3) 0.023(3)
C36 0.131(6) 0.138(7) 0.124(6) 0.034(5) 0.076(5) 0.095(5)
C37 0.046(3) 0.043(3) 0.054(3) -0.014(3) 0.024(3) -0.008(2)
C38 0.059(4) 0.046(3) 0.055(4) -0.014(3) 0.026(3) 0.004(3)
C39 0.093(11) 0.136(11) 0.103(10) -0.065(8) -0.009(8) 0.072(10)
C40 0.135(12) 0.139(12) 0.152(12) -0.017(9) 0.035(10) 0.019(10)
C41 0.050(3) 0.055(3) 0.034(3) 0.006(2) 0.016(2) 0.003(3)
C42 0.044(3) 0.058(4) 0.032(3) -0.004(3) 0.012(2) -0.011(3)
C43 0.100(5) 0.075(4) 0.050(4) -0.022(3) 0.043(4) 0.004(4)
C44 0.061(4) 0.128(6) 0.115(6) -0.058(5) 0.029(4) -0.003(4)
C45 0.045(3) 0.053(4) 0.064(4) -0.020(3) 0.012(3) 0.006(3)
C46 0.087(6) 0.055(5) 0.148(8) -0.049(5) 0.047(6) -0.012(4)
C47 0.053(5) 0.087(6) 0.090(6) -0.036(5) 0.025(4) 0.016(4)
C48 0.136(9) 0.145(9) 0.042(5) -0.023(5) 0.010(5) 0.081(8)
C49 0.061(4) 0.071(4) 0.036(3) -0.003(3) 0.025(3) 0.018(3)
C50 0.103(5) 0.169(7) 0.080(5) -0.027(5) 0.061(4) 0.000(5)
C51 0.218(9) 0.107(6) 0.100(5) -0.058(5) 0.103(6) -0.029(6)
C52 0.171(7) 0.213(8) 0.047(4) 0.054(5) 0.057(5) 0.123(7)
C53 0.047(3) 0.049(3) 0.054(3) 0.002(3) 0.029(3) 0.007(3)
C54 0.054(4) 0.075(4) 0.084(4) 0.013(3) 0.037(3) 0.012(3)
C55 0.071(4) 0.061(4) 0.124(5) 0.005(4) 0.061(4) -0.009(3)
C56 0.068(4) 0.108(5) 0.066(4) -0.003(4) 0.048(3) 0.010(4)
C57 0.038(3) 0.047(3) 0.069(4) -0.002(3) 0.018(3) 0.008(3)
C58 0.050(4) 0.076(4) 0.093(5) 0.024(4) 0.014(3) 0.018(3)
C59 0.059(4) 0.080(4) 0.100(5) 0.016(4) 0.042(4) 0.020(3)
C60 0.071(4) 0.070(4) 0.133(6) -0.043(4) 0.038(4) 0.016(3)
B1 0.047(4) 0.043(4) 0.051(4) -0.001(3) 0.017(3) -0.007(3)
C61 0.044(3) 0.041(3) 0.057(3) 0.005(3) 0.013(3) -0.007(3)
C62 0.057(4) 0.049(4) 0.070(4) 0.006(3) 0.012(3) -0.006(3)
C63 0.069(4) 0.061(4) 0.084(5) 0.016(4) 0.007(4) 0.007(4)
C64 0.078(5) 0.046(4) 0.100(5) 0.007(4) 0.043(4) 0.004(3)
C65 0.072(4) 0.056(4) 0.078(4) -0.008(3) 0.024(4) 0.002(3)
C66 0.054(4) 0.055(4) 0.066(4) -0.001(3) 0.016(3) -0.004(3)
C67 0.056(4) 0.042(3) 0.045(3) -0.009(2) 0.017(3) -0.010(3)
C68 0.069(4) 0.050(3) 0.051(3) -0.005(3) 0.020(3) -0.001(3)
C69 0.091(5) 0.070(4) 0.072(4) -0.006(3) 0.048(4) -0.013(4)
C70 0.131(7) 0.064(4) 0.052(4) 0.014(3) 0.033(5) 0.014(5)
C71 0.107(6) 0.057(4) 0.047(4) 0.002(3) 0.006(4) 0.019(4)
C72 0.069(4) 0.051(4) 0.053(4) -0.003(3) 0.012(3) -0.004(3)
C73 0.053(3) 0.039(3) 0.046(3) 0.003(2) 0.009(3) -0.007(3)
C74 0.055(4) 0.045(3) 0.044(3) -0.002(3) 0.011(3) -0.001(3)
C75 0.052(4) 0.061(4) 0.051(3) 0.005(3) 0.009(3) -0.004(3)
C76 0.050(4) 0.075(4) 0.074(4) 0.011(4) 0.019(3) -0.002(4)
C77 0.089(5) 0.060(4) 0.088(5) -0.004(3) 0.051(4) 0.006(4)
C78 0.076(4) 0.050(4) 0.084(4) -0.009(3) 0.043(4) -0.013(3)
C79 0.055(3) 0.046(3) 0.042(3) 0.004(3) 0.014(3) -0.005(3)
C80 0.052(3) 0.034(3) 0.048(3) 0.001(2) 0.015(3) 0.006(3)
C81 0.056(3) 0.042(3) 0.050(3) -0.003(3) 0.014(3) 0.003(3)
C82 0.063(4) 0.070(4) 0.041(3) -0.006(3) 0.006(3) 0.001(3)
C83 0.100(5) 0.086(5) 0.056(4) 0.009(3) 0.021(4) -0.027(4)
C84 0.102(5) 0.078(4) 0.054(4) 0.006(3) 0.013(4) -0.049(4)
O85 0.265(14) 0.193(9) 0.290(15) 0.025(9) -0.048(11) -0.050(9)
C86A 0.28(4) 0.15(3) 0.13(2) 0.054(19) 0.04(3) -0.05(3)
C87A 0.52(9) 0.49(9) 0.15(3) 0.21(5) -0.19(5) -0.45(9)
C86B 0.11(3) 0.71(10) 0.12(3) 0.04(4) -0.05(2) 0.14(4)
C87B 0.20(4) 0.15(3) 0.39(7) 0.02(3) 0.22(5) 0.08(3)

loop_
_atom_type_symbol
_atom_type_description
_atom_type_scat_dispersion_real
_atom_type_scat_dispersion_imag
_atom_type_scat_source
C C 0.0033 0.0016 'International Tables Vol C Tables 4.2.6.8 and 6.1.1.4'
H H 0.0000 0.0000 'International Tables Vol C Tables 4.2.6.8 and 6.1.1.4'
B B 0.0013 0.0007 'International Tables Vol C Tables 4.2.6.8 and 6.1.1.4'
O O 0.0106 0.0060 'International Tables Vol C Tables 4.2.6.8 and 6.1.1.4'
Na Na 0.0362 0.0249 'International Tables Vol C Tables 4.2.6.8 and 6.1.1.4'

loop_
_geom_angle_atom_site_label_1
_geom_angle_atom_site_label_2
_geom_angle_atom_site_label_3
_geom_angle
_geom_angle_site_symmetry_1
_geom_angle_site_symmetry_3
_geom_angle_publ_flag
O4 Na1 O3 81.08(10) . . ?
O4 Na1 O2 133.83(11) . . ?
O3 Na1 O2 82.24(10) . . ?
O4 Na1 O1 80.87(10) . . ?
O3 Na1 O1 134.25(11) . . ?
O2 Na1 O1 80.75(10) . . ?
O4 Na1 O5 83.69(11) . . ?
O3 Na1 O5 150.88(12) . . ?
O2 Na1 O5 125.54(12) . . ?
O1 Na1 O5 66.49(11) . . ?
O4 Na1 O7 129.87(12) . . ?
O3 Na1 O7 65.51(11) . . ?
O2 Na1 O7 79.11(11) . . ?
O1 Na1 O7 148.92(13) . . ?
O5 Na1 O7 107.65(12) . . ?
O4 Na1 O8 64.91(11) . . ?
O3 Na1 O8 79.50(11) . . ?
O2 Na1 O8 150.91(12) . . ?
O1 Na1 O8 127.93(12) . . ?
O5 Na1 O8 71.57(11) . . ?
O7 Na1 O8 72.77(12) . . ?
O4 Na1 O6 151.10(12) . . ?
O3 Na1 O6 127.50(11) . . ?
O2 Na1 O6 63.61(10) . . ?
O1 Na1 O6 80.33(11) . . ?
O5 Na1 O6 68.73(11) . . ?
O7 Na1 O6 69.57(11) . . ?
O8 Na1 O6 111.65(12) . . ?
O4 Na1 C30 93.61(11) . . ?
O3 Na1 C30 172.37(13) . . ?
O2 Na1 C30 105.38(12) . . ?
O1 Na1 C30 49.26(11) . . ?
O5 Na1 C30 21.75(10) . . ?
O7 Na1 C30 114.97(13) . . ?
O8 Na1 C30 93.31(12) . . ?
O6 Na1 C30 57.51(11) . . ?
O4 Na1 C38 108.90(14) . . ?
O3 Na1 C38 48.65(12) . . ?
O2 Na1 C38 90.90(12) . . ?
O1 Na1 C38 170.08(14) . . ?
O5 Na1 C38 115.29(13) . . ?
O7 Na1 C38 21.78(11) . . ?
O8 Na1 C38 60.07(13) . . ?
O6 Na1 C38 91.19(14) . . ?
C30 Na1 C38 129.45(14) . . ?
C25 O1 C29 111.3(3) . . ?
C25 O1 Na1 133.2(2) . . ?
C29 O1 Na1 115.6(2) . . ?
C26 O2 C33 110.3(3) . . ?
C26 O2 Na1 133.8(2) . . ?
C33 O2 Na1 115.4(2) . . ?
C27 O3 C37 112.4(3) . . ?
C27 O3 Na1 133.0(2) . . ?
C37 O3 Na1 114.6(2) . . ?
C28 O4 C41 111.6(3) . . ?
C28 O4 Na1 134.3(2) . . ?
C41 O4 Na1 113.9(2) . . ?
C30 O5 Na1 109.1(3) . . ?
C34 O6 Na1 103.6(3) . . ?
C38 O7 Na1 107.1(3) . . ?
C42 O8 Na1 106.7(3) . . ?
C30 O9 C31 116.5(4) . . ?
C34 O10 C35 116.0(4) . . ?
C38 O11 C39B 111.4(13) . . ?
C38 O11 C39 115.2(6) . . ?
C39B O11 C39 29.7(9) . . ?
C42 O12 C43 117.6(4) . . ?
C28 C1 C24 116.6(4) . . ?
C28 C1 C2 123.1(4) . . ?
C24 C1 C2 120.0(4) . . ?
C3 C2 C1 110.3(3) . . ?
C4 C3 C25 118.5(4) . . ?
C4 C3 C2 120.0(4) . . ?
C25 C3 C2 121.2(4) . . ?
C3 C4 C5 123.2(4) . . ?
C4 C5 C6 117.3(4) . . ?
C4 C5 C45 121.0(4) . . ?
C6 C5 C45 121.7(4) . . ?
C5 C6 C7 121.9(4) . . ?
C6 C7 C25 118.2(4) . . ?
C6 C7 C8 119.2(4) . . ?
C25 C7 C8 122.5(4) . . ?
C9 C8 C7 110.7(3) . . ?
C10 C9 C26 118.0(4) . . ?
C10 C9 C8 120.9(4) . . ?
C26 C9 C8 121.0(4) . . ?
C9 C10 C11 123.1(5) . . ?
C10 C11 C12 116.1(4) . . ?
C10 C11 C49 122.3(5) . . ?
C12 C11 C49 121.5(4) . . ?
C13 C12 C11 123.3(4) . . ?
C12 C13 C26 117.5(4) . . ?
C12 C13 C14 120.0(4) . . ?
C26 C13 C14 122.4(4) . . ?
C15 C14 C13 110.3(3) . . ?
C27 C15 C16 117.6(4) . . ?
C27 C15 C14 122.5(4) . . ?
C16 C15 C14 119.9(4) . . ?
C15 C16 C17 122.7(4) . . ?
C18 C17 C16 117.3(4) . . ?
C18 C17 C53 123.3(4) . . ?
C16 C17 C53 119.4(4) . . ?
C17 C18 C19 122.5(4) . . ?
C18 C19 C27 117.2(4) . . ?
C18 C19 C20 120.4(4) . . ?
C27 C19 C20 122.3(4) . . ?
C19 C20 C21 109.9(3) . . ?
C28 C21 C22 117.4(4) . . ?
C28 C21 C20 123.0(4) . . ?
C22 C21 C20 119.4(4) . . ?
C23 C22 C21 123.0(4) . . ?
C24 C23 C22 116.5(4) . . ?
C24 C23 C57 122.4(4) . . ?
C22 C23 C57 120.9(4) . . ?
C23 C24 C1 123.3(4) . . ?
C3 C25 O1 119.4(4) . . ?
C3 C25 C7 120.8(4) . . ?
O1 C25 C7 119.8(4) . . ?
C13 C26 C9 121.6(4) . . ?
C13 C26 O2 119.5(4) . . ?
C9 C26 O2 118.9(4) . . ?
C15 C27 C19 122.5(4) . . ?
C15 C27 O3 118.9(4) . . ?
C19 C27 O3 118.6(4) . . ?
C21 C28 C1 123.1(4) . . ?
C21 C28 O4 118.1(4) . . ?
C1 C28 O4 118.8(4) . . ?
O1 C29 C30 108.7(4) . . ?
O5 C30 O9 126.0(4) . . ?
O5 C30 C29 123.9(4) . . ?
O9 C30 C29 110.1(4) . . ?
O5 C30 Na1 49.2(2) . . ?
O9 C30 Na1 146.3(3) . . ?
C29 C30 Na1 84.9(2) . . ?
O9 C31 C32 107.7(4) . . ?
O2 C33 C34 108.9(4) . . ?
O6 C34 O10 125.1(4) . . ?
O6 C34 C33 125.2(4) . . ?
O10 C34 C33 109.6(4) . . ?
O10 C35 C36 107.5(4) . . ?
O3 C37 C38 108.4(4) . . ?
O7 C38 O11 124.0(5) . . ?
O7 C38 C37 126.2(5) . . ?
O11 C38 C37 109.8(5) . . ?
O7 C38 Na1 51.1(3) . . ?
O11 C38 Na1 148.4(4) . . ?
C37 C38 Na1 83.8(3) . . ?
C40 C39 O11 93.3(12) . . ?
O11 C39B C40B 115(2) . . ?
O4 C41 C42 109.6(4) . . ?
O8 C42 O12 124.8(5) . . ?
O8 C42 C41 125.6(4) . . ?
O12 C42 C41 109.6(4) . . ?
O12 C43 C44 110.5(5) . . ?
C48 C45 C46B 132.9(14) . . ?
C48 C45 C47 109.6(6) . . ?
C46B C45 C47 45.6(15) . . ?
C48 C45 C46 110.4(6) . . ?
C46B C45 C46 61.8(16) . . ?
C47 C45 C46 106.4(5) . . ?
C48 C45 C5 112.9(5) . . ?
C46B C45 C5 113.4(14) . . ?
C47 C45 C5 109.4(4) . . ?
C46 C45 C5 107.9(4) . . ?
C48 C45 C48B 64.9(12) . . ?
C46B C45 C48B 108.3(19) . . ?
C47 C45 C48B 142.0(11) . . ?
C46 C45 C48B 50.4(11) . . ?
C5 C45 C48B 106.9(11) . . ?
C48 C45 C47B 43.4(16) . . ?
C46B C45 C47B 114(2) . . ?
C47 C45 C47B 72.8(17) . . ?
C46 C45 C47B 144.5(17) . . ?
C5 C45 C47B 105.5(16) . . ?
C48B C45 C47B 108(2) . . ?
C51 C49 C52 111.0(5) . . ?
C51 C49 C50 107.3(5) . . ?
C52 C49 C50 106.9(5) . . ?
C51 C49 C11 113.3(5) . . ?
C52 C49 C11 107.3(4) . . ?
C50 C49 C11 110.8(4) . . ?
C54 C53 C56 107.5(4) . . ?
C54 C53 C55 108.9(4) . . ?
C56 C53 C55 109.1(4) . . ?
C54 C53 C17 112.2(4) . . ?
C56 C53 C17 110.7(4) . . ?
C55 C53 C17 108.3(4) . . ?
C23 C57 C59 112.1(4) . . ?
C23 C57 C60 111.1(4) . . ?
C59 C57 C60 109.5(4) . . ?
C23 C57 C58 108.5(4) . . ?
C59 C57 C58 107.8(4) . . ?
C60 C57 C58 107.8(4) . . ?
C73 B1 C61 113.5(4) . . ?
C73 B1 C79 108.7(4) . . ?
C61 B1 C79 109.3(4) . . ?
C73 B1 C67 108.5(4) . . ?
C61 B1 C67 105.0(4) . . ?
C79 B1 C67 111.8(4) . . ?
C66 C61 C62 113.8(5) . . ?
C66 C61 B1 121.9(5) . . ?
C62 C61 B1 124.0(5) . . ?
C63 C62 C61 122.8(5) . . ?
C64 C63 C62 120.6(6) . . ?
C65 C64 C63 118.8(6) . . ?
C64 C65 C66 119.8(6) . . ?
C65 C66 C61 124.0(5) . . ?
C68 C67 C72 114.9(5) . . ?
C68 C67 B1 120.5(5) . . ?
C72 C67 B1 124.6(5) . . ?
C67 C68 C69 123.2(5) . . ?
C70 C69 C68 120.1(6) . . ?
C71 C70 C69 118.5(6) . . ?
C70 C71 C72 120.8(6) . . ?
C71 C72 C67 122.5(6) . . ?
C74 C73 C78 113.2(5) . . ?
C74 C73 B1 127.1(5) . . ?
C78 C73 B1 119.5(4) . . ?
C75 C74 C73 123.7(5) . . ?
C76 C75 C74 120.4(5) . . ?
C75 C76 C77 118.5(5) . . ?
C78 C77 C76 119.9(5) . . ?
C77 C78 C73 124.2(5) . . ?
C80 C79 C84 115.5(5) . . ?
C80 C79 B1 125.6(4) . . ?
C84 C79 B1 118.9(4) . . ?
C79 C80 C81 122.0(5) . . ?
C82 C81 C80 121.2(5) . . ?
C81 C82 C83 118.7(5) . . ?
C82 C83 C84 120.1(5) . . ?
C83 C84 C79 122.6(5) . . ?
C86A O85 C86B 47.3(16) . . ?
C87A C86A O85 119(2) . . ?
C87B C86B O85 106(2) . . ?

loop_
_geom_bond_atom_site_label_1
_geom_bond_atom_site_label_2
_geom_bond_distance
_geom_bond_site_symmetry_2
_geom_bond_publ_flag
Na1 O4 2.412(3) . ?
Na1 O3 2.417(3) . ?
Na1 O2 2.425(3) . ?
Na1 O1 2.434(3) . ?
Na1 O5 2.469(3) . ?
Na1 O7 2.514(4) . ?
Na1 O8 2.574(4) . ?
Na1 O6 2.653(4) . ?
Na1 C30 3.084(5) . ?
Na1 C38 3.086(5) . ?
O1 C25 1.391(4) . ?
O1 C29 1.423(4) . ?
O2 C26 1.399(4) . ?
O2 C33 1.420(4) . ?
O3 C27 1.399(4) . ?
O3 C37 1.422(4) . ?
O4 C28 1.403(4) . ?
O4 C41 1.415(4) . ?
O5 C30 1.209(5) . ?
O6 C34 1.195(5) . ?
O7 C38 1.198(5) . ?
O8 C42 1.194(5) . ?
O9 C30 1.314(5) . ?
O9 C31 1.452(5) . ?
O10 C34 1.325(5) . ?
O10 C35 1.450(5) . ?
O11 C38 1.338(5) . ?
O11 C39B 1.468(17) . ?
O11 C39 1.585(12) . ?
O12 C42 1.320(5) . ?
O12 C43 1.448(5) . ?
C1 C28 1.379(5) . ?
C1 C24 1.396(5) . ?
C1 C2 1.514(5) . ?
C2 C3 1.513(5) . ?
C3 C4 1.361(5) . ?
C3 C25 1.388(5) . ?
C4 C5 1.378(6) . ?
C5 C6 1.385(6) . ?
C5 C45 1.545(6) . ?
C6 C7 1.390(5) . ?
C7 C25 1.392(5) . ?
C7 C8 1.519(5) . ?
C8 C9 1.509(5) . ?
C9 C10 1.374(5) . ?
C9 C26 1.384(5) . ?
C10 C11 1.379(6) . ?
C11 C12 1.392(6) . ?
C11 C49 1.522(6) . ?
C12 C13 1.373(5) . ?
C13 C26 1.383(5) . ?
C13 C14 1.510(5) . ?
C14 C15 1.509(5) . ?
C15 C27 1.373(5) . ?
C15 C16 1.377(5) . ?
C16 C17 1.388(5) . ?
C17 C18 1.381(5) . ?
C17 C53 1.524(6) . ?
C18 C19 1.386(5) . ?
C19 C27 1.392(5) . ?
C19 C20 1.517(5) . ?
C20 C21 1.518(5) . ?
C21 C28 1.374(5) . ?
C21 C22 1.386(5) . ?
C22 C23 1.386(6) . ?
C23 C24 1.380(5) . ?
C23 C57 1.510(6) . ?
C29 C30 1.498(6) . ?
C31 C32 1.470(6) . ?
C33 C34 1.486(6) . ?
C35 C36 1.464(7) . ?
C37 C38 1.473(6) . ?
C39 C40 1.428(13) . ?
C39B C40B 1.471(18) . ?
C41 C42 1.480(6) . ?
C43 C44 1.450(6) . ?
C45 C48 1.480(8) . ?
C45 C46B 1.48(4) . ?
C45 C47 1.518(7) . ?
C45 C46 1.542(8) . ?
C45 C48B 1.62(3) . ?
C45 C47B 1.61(4) . ?
C49 C51 1.488(7) . ?
C49 C52 1.512(7) . ?
C49 C50 1.513(7) . ?
C53 C54 1.519(6) . ?
C53 C56 1.522(6) . ?
C53 C55 1.524(6) . ?
C57 C59 1.514(6) . ?
C57 C60 1.527(6) . ?
C57 C58 1.529(6) . ?
B1 C73 1.617(7) . ?
B1 C61 1.628(7) . ?
B1 C79 1.635(7) . ?
B1 C67 1.654(7) . ?
C61 C66 1.394(6) . ?
C61 C62 1.405(6) . ?
C62 C63 1.376(7) . ?
C63 C64 1.372(7) . ?
C64 C65 1.371(7) . ?
C65 C66 1.375(6) . ?
C67 C68 1.378(6) . ?
C67 C72 1.389(6) . ?
C68 C69 1.388(6) . ?
C69 C70 1.367(7) . ?
C70 C71 1.361(8) . ?
C71 C72 1.386(7) . ?
C73 C74 1.391(6) . ?
C73 C78 1.400(6) . ?
C74 C75 1.383(6) . ?
C75 C76 1.363(6) . ?
C76 C77 1.379(7) . ?
C77 C78 1.372(7) . ?
C79 C80 1.381(6) . ?
C79 C84 1.384(6) . ?
C80 C81 1.391(6) . ?
C81 C82 1.345(6) . ?
C82 C83 1.374(7) . ?
C83 C84 1.385(7) . ?
O85 C86A 1.51(3) . ?
O85 C86B 1.58(3) . ?
C86A C87A 1.42(4) . ?
C86B C87B 1.44(4) . ?
